data_9014678
loop_
_publ_author_name
'Hejny, C.'
'Sagl, R.'
'Tobbens, D. M.'
'Miletich, R.'
'Wildner, M.'
'Nasdala, L.'
'Ullrich, A.'
'Balic-Zunic T'

_publ_section_title
;
 Crystal-structure properties and the molecular nature of
 hydrostatically compressed realgar
 Note: P = 1.55 GPa
;
_journal_name_full 'Physics and Chemistry of Minerals'
_journal_page_first 399
_journal_page_last 412
_journal_paper_doi 10.1007/s00269-012-0495-y
_journal_volume 39
_journal_year 2012
_chemical_compound_source 'Baia Sprie mine, Romania'
_chemical_formula_sum 'As S'
_chemical_name_mineral Realgar
_space_group_IT_number 14
_symmetry_space_group_name_Hall '-P 2yn'
_symmetry_space_group_name_H-M 'P 1 21/n 1'
_cell_angle_alpha 90
_cell_angle_beta 106.77
_cell_angle_gamma 90
_cell_length_a 9.065
_cell_length_b 13.030
_cell_length_c 6.375
_cell_formula_units_Z 16
_cell_volume 720.971
_database_code_amcsd 0019368
_exptl_crystal_density_diffrn 3.943
_cod_database_code 9014678

loop_
_space_group_symop_operation_xyz
x,y,z
1/2+x,1/2-y,1/2+z
1/2-x,1/2+y,1/2-z
-x,-y,-z

loop_
_atom_site_label
_atom_site_fract_x
_atom_site_fract_y
_atom_site_fract_z
_atom_site_U_iso_or_equiv
As1 0.11410 -0.02520 0.75890 0.01760
As2 0.42900 0.13747 0.85410 0.01910
As3 0.32480 0.12740 0.18460 0.01740
As4 0.03380 0.16290 0.70630 0.01920
S1 0.34320 -0.01220 0.69260 0.02200
S2 0.21220 -0.02700 0.12270 0.01900
S3 0.23960 0.22900 0.62910 0.02160
S4 0.10530 0.21530 0.05390 0.02110

loop_
_cod_related_entry_id
_cod_related_entry_database
_cod_related_entry_code
1 AMCSD 0019368
